data_7230147
loop_
_publ_author_name
'Song, Xiaoxian'
'Yu, Hanbo'
'Zhang, Yuewei'
'Miao, Yang'
'Ye, Kaiqi'
'Wang, Yue'

_publ_section_title
;
 Controllable morphology and self-assembly of one-dimensional luminescent
 crystals based on alkyl-fluoro-substituted dithienophenazines
;
_journal_issue 12
_journal_name_full CrystEngComm
_journal_page_first 1669
_journal_paper_doi 10.1039/C8CE00021B
_journal_volume 20
_journal_year 2018
_chemical_formula_sum 'C26 H26 F2 N2 S2'
_chemical_formula_weight 468.61
_space_group_crystal_system monoclinic
_space_group_IT_number 14
_space_group_name_Hall '-P 2ybc'
_space_group_name_H-M_alt 'P 1 21/c 1'
_symmetry_space_group_name_Hall '-P 2ybc'
_symmetry_space_group_name_H-M 'P 1 21/c 1'
_atom_sites_solution_hydrogens geom
_audit_creation_method SHELXL-2014/7
_audit_update_record
;
2017-12-20 deposited with the CCDC.
2018-02-13 downloaded from the CCDC.
;
_cell_angle_alpha 90
_cell_angle_beta 99.4330(10)
_cell_angle_gamma 90
_cell_formula_units_Z 4
_cell_length_a 18.3461(6)
_cell_length_b 5.07610(10)
_cell_length_c 25.1208(8)
_cell_measurement_reflns_used 9842
_cell_measurement_temperature 293(2)
_cell_measurement_theta_max 21.47
_cell_measurement_theta_min 2.24
_cell_volume 2307.78(11)
_computing_structure_refinement 'SHELXL-2014/7 (Sheldrick, 2014)'
_diffrn_ambient_temperature 293(2)
_diffrn_measured_fraction_theta_full 0.982
_diffrn_measured_fraction_theta_max 0.982
_diffrn_measurement_device_type MX300
_diffrn_radiation_wavelength 0.6229
_diffrn_reflns_av_R_equivalents 0.0776
_diffrn_reflns_av_unetI/netI 0.0616
_diffrn_reflns_Laue_measured_fraction_full 0.982
_diffrn_reflns_Laue_measured_fraction_max 0.982
_diffrn_reflns_limit_h_max 21
_diffrn_reflns_limit_h_min -21
_diffrn_reflns_limit_k_max 5
_diffrn_reflns_limit_k_min -5
_diffrn_reflns_limit_l_max 29
_diffrn_reflns_limit_l_min -29
_diffrn_reflns_number 21591
_diffrn_reflns_point_group_measured_fraction_full 0.982
_diffrn_reflns_point_group_measured_fraction_max 0.982
_diffrn_reflns_theta_full 24.707
_diffrn_reflns_theta_max 24.707
_diffrn_reflns_theta_min 1.643
_diffrn_source synchrotron
_exptl_absorpt_coefficient_mu 0.184
_exptl_crystal_colour yellow
_exptl_crystal_density_diffrn 1.349
_exptl_crystal_description needlelike
_exptl_crystal_F_000 984
_exptl_crystal_size_max 0.050
_exptl_crystal_size_mid 0.010
_exptl_crystal_size_min 0.010
_refine_diff_density_max 0.436
_refine_diff_density_min -0.460
_refine_diff_density_rms 0.104
_refine_ls_extinction_method none
_refine_ls_goodness_of_fit_ref 1.067
_refine_ls_hydrogen_treatment constr
_refine_ls_matrix_type full
_refine_ls_number_parameters 291
_refine_ls_number_reflns 3843
_refine_ls_number_restraints 0
_refine_ls_restrained_S_all 1.067
_refine_ls_R_factor_all 0.0757
_refine_ls_R_factor_gt 0.0734
_refine_ls_shift/su_max 0.000
_refine_ls_shift/su_mean 0.000
_refine_ls_structure_factor_coef Fsqd
_refine_ls_weighting_details 'w=1/[\s^2^(Fo^2^)+(0.1661P)^2^+0.0838P] where P=(Fo^2^+2Fc^2^)/3'
_refine_ls_weighting_scheme calc
_refine_ls_wR_factor_gt 0.1938
_refine_ls_wR_factor_ref 0.1991
_reflns_Friedel_coverage 0.000
_reflns_number_gt 3470
_reflns_number_total 3843
_reflns_threshold_expression 'I > 2\s(I)'
_cod_data_source_file c8ce00021b2.cif
_cod_data_source_block 1_CCDC1
_cod_depositor_comments 'Adding full bibliography for 7230145--7230148.cif.'
_cod_database_code 7230147
_shelx_shelxl_version_number 2014/7
_shelx_space_group_comment
;
The symmetry employed for this shelxl refinement is uniquely defined
by the following loop, which should always be used as a source of
symmetry information in preference to the above space-group names.
They are only intended as comments.
;
_shelx_estimated_absorpt_t_min 0.987
_shelx_estimated_absorpt_t_max 0.997

loop_
_space_group_symop_operation_xyz
'x, y, z'
'-x, y+1/2, -z+1/2'
'-x, -y, -z'
'x, -y-1/2, z-1/2'

loop_
_atom_site_label
_atom_site_type_symbol
_atom_site_fract_x
_atom_site_fract_y
_atom_site_fract_z
_atom_site_U_iso_or_equiv
_atom_site_adp_type
_atom_site_occupancy
_atom_site_site_symmetry_order
_atom_site_calc_flag
_atom_site_refinement_flags_posn
_atom_site_refinement_flags_adp
S1 S 0.33826(3) 0.15444(10) -0.00055(2) 0.0317(3) Uani 1 1 d . .
S2 S 0.52567(3) 0.23512(10) 0.05403(2) 0.0308(3) Uani 1 1 d . .
F1 F 0.23311(8) 1.5653(3) 0.23432(6) 0.0553(4) Uani 1 1 d . .
F2 F 0.37475(9) 1.6237(3) 0.27645(6) 0.0526(4) Uani 1 1 d . .
N2 N 0.44237(9) 0.9374(3) 0.16698(6) 0.0279(4) Uani 1 1 d . .
N1 N 0.29070(9) 0.8696(3) 0.12334(6) 0.0291(4) Uani 1 1 d . .
C7 C 0.32207(10) 0.5264(4) 0.06592(7) 0.0273(5) Uani 1 1 d . .
C8 C 0.47435(10) 0.5954(4) 0.10937(7) 0.0266(5) Uani 1 1 d . .
C9 C 0.34315(11) 0.7243(4) 0.10681(8) 0.0268(5) Uani 1 1 d . .
C10 C 0.28213(13) 1.4028(4) 0.21655(9) 0.0370(5) Uani 1 1 d . .
C11 C 0.38939(11) 1.0872(4) 0.18322(7) 0.0283(5) Uani 1 1 d . .
C12 C 0.31313(11) 1.0527(4) 0.16118(7) 0.0284(5) Uani 1 1 d . .
C13 C 0.37606(11) 0.3752(4) 0.04826(8) 0.0273(5) Uani 1 1 d . .
C14 C 0.45202(10) 0.4090(4) 0.06992(8) 0.0259(4) Uani 1 1 d . .
C15 C 0.24969(11) 0.4577(4) 0.03985(8) 0.0308(5) Uani 1 1 d . .
H15 H 0.2071 0.5400 0.0471 0.037 Uiso 1 1 calc R U
C16 C 0.25949(12) 1.2181(4) 0.17892(9) 0.0354(5) Uani 1 1 d . .
H16 H 0.2096 1.1993 0.1648 0.042 Uiso 1 1 calc R U
C17 C 0.41062(13) 1.2824(4) 0.22318(8) 0.0342(5) Uani 1 1 d . .
H17 H 0.4600 1.3055 0.2383 0.041 Uiso 1 1 calc R U
C18 C 0.35707(13) 1.4342(4) 0.23873(8) 0.0353(5) Uani 1 1 d . .
C19 C 0.55250(10) 0.5950(4) 0.12634(8) 0.0294(5) Uani 1 1 d . .
H19 H 0.5768 0.7094 0.1523 0.035 Uiso 1 1 calc R U
C20 C 0.79743(12) 0.3997(4) 0.15589(9) 0.0374(5) Uani 1 1 d . .
H20A H 0.7974 0.2145 0.1654 0.045 Uiso 1 1 calc R U
H20B H 0.8147 0.4131 0.1215 0.045 Uiso 1 1 calc R U
C21 C 0.71894(11) 0.4998(4) 0.14882(9) 0.0338(5) Uani 1 1 d . .
H21A H 0.7178 0.6826 0.1374 0.041 Uiso 1 1 calc R U
H21B H 0.7014 0.4918 0.1832 0.041 Uiso 1 1 calc R U
C22 C 0.24904(12) 0.2600(4) 0.00327(9) 0.0315(5) Uani 1 1 d . .
C23 C 0.58772(11) 0.4107(4) 0.10073(8) 0.0283(5) Uani 1 1 d . .
C24 C 0.18561(12) 0.1274(4) -0.03181(10) 0.0414(6) Uani 1 1 d . .
H24A H 0.1820 -0.0522 -0.0193 0.050 Uiso 1 1 calc R U
H24B H 0.1961 0.1194 -0.0684 0.050 Uiso 1 1 calc R U
C25 C 0.41979(11) 0.7595(3) 0.12857(8) 0.0266(5) Uani 1 1 d . .
C26 C 0.66782(11) 0.3388(4) 0.10728(8) 0.0331(5) Uani 1 1 d . .
H26A H 0.6840 0.3581 0.0726 0.040 Uiso 1 1 calc R U
H26B H 0.6730 0.1544 0.1174 0.040 Uiso 1 1 calc R U
C27 C -0.02412(16) 0.2564(7) -0.07478(14) 0.0681(9) Uani 1 1 d . .
H27A H -0.0198 0.4407 -0.0840 0.082 Uiso 1 1 calc R U
H27B H -0.0391 0.2486 -0.0395 0.082 Uiso 1 1 calc R U
C28 C 0.05051(13) 0.1286(5) -0.07130(11) 0.0490(6) Uani 1 1 d . .
H28A H 0.0640 0.1269 -0.1070 0.059 Uiso 1 1 calc R U
H28B H 0.0467 -0.0531 -0.0601 0.059 Uiso 1 1 calc R U
C29 C 0.11180(12) 0.2609(4) -0.03286(10) 0.0428(6) Uani 1 1 d . .
H29A H 0.1157 0.4434 -0.0436 0.051 Uiso 1 1 calc R U
H29B H 0.0993 0.2592 0.0032 0.051 Uiso 1 1 calc R U
C30 C 0.92724(16) 0.4200(7) 0.20639(17) 0.0864(12) Uani 1 1 d . .
H30A H 0.9241 0.2392 0.2170 0.130 Uiso 1 1 calc R U
H30B H 0.9587 0.5149 0.2342 0.130 Uiso 1 1 calc R U
H30C H 0.9474 0.4290 0.1735 0.130 Uiso 1 1 calc R U
C31 C 0.85140(14) 0.5403(5) 0.19771(12) 0.0551(7) Uani 1 1 d . .
H31A H 0.8326 0.5391 0.2316 0.066 Uiso 1 1 calc R U
H31B H 0.8550 0.7225 0.1868 0.066 Uiso 1 1 calc R U
C32 C -0.08357(17) 0.1316(9) -0.11558(17) 0.1001(14) Uani 1 1 d . .
H32A H -0.0691 0.1367 -0.1506 0.150 Uiso 1 1 calc R U
H32B H -0.1290 0.2267 -0.1165 0.150 Uiso 1 1 calc R U
H32C H -0.0905 -0.0481 -0.1056 0.150 Uiso 1 1 calc R U

loop_
_atom_site_aniso_label
_atom_site_aniso_U_11
_atom_site_aniso_U_22
_atom_site_aniso_U_33
_atom_site_aniso_U_23
_atom_site_aniso_U_13
_atom_site_aniso_U_12
S1 0.0303(4) 0.0356(4) 0.0285(4) -0.00598(19) 0.0024(2) 0.00235(19)
S2 0.0267(4) 0.0354(4) 0.0309(4) -0.00401(18) 0.0062(3) 0.00506(19)
F1 0.0522(9) 0.0556(9) 0.0627(10) -0.0215(7) 0.0228(8) 0.0109(7)
F2 0.0627(10) 0.0491(8) 0.0446(8) -0.0222(6) 0.0048(7) 0.0070(7)
N2 0.0270(8) 0.0324(9) 0.0238(8) 0.0004(6) 0.0030(7) 0.0025(7)
N1 0.0261(9) 0.0357(10) 0.0265(9) -0.0008(7) 0.0070(7) 0.0020(7)
C7 0.0281(10) 0.0324(10) 0.0218(9) 0.0028(7) 0.0055(8) 0.0011(8)
C8 0.0235(9) 0.0338(10) 0.0229(10) 0.0038(7) 0.0047(8) 0.0011(8)
C9 0.0271(11) 0.0312(10) 0.0226(10) 0.0028(7) 0.0056(8) 0.0017(7)
C10 0.0434(12) 0.0359(11) 0.0356(12) -0.0033(9) 0.0179(10) 0.0077(9)
C11 0.0322(11) 0.0315(10) 0.0218(10) 0.0039(7) 0.0060(8) 0.0024(8)
C12 0.0290(10) 0.0332(10) 0.0242(10) 0.0013(7) 0.0082(8) 0.0024(8)
C13 0.0288(10) 0.0320(10) 0.0209(9) 0.0011(7) 0.0039(8) 0.0008(8)
C14 0.0236(10) 0.0306(9) 0.0245(10) 0.0022(7) 0.0066(8) 0.0035(7)
C15 0.0268(10) 0.0355(10) 0.0290(10) -0.0006(8) 0.0016(8) 0.0019(8)
C16 0.0280(11) 0.0430(12) 0.0373(12) -0.0026(9) 0.0118(9) 0.0031(8)
C17 0.0378(12) 0.0367(11) 0.0274(11) -0.0018(8) 0.0030(9) 0.0012(9)
C18 0.0483(13) 0.0338(11) 0.0245(10) -0.0039(8) 0.0078(9) 0.0012(9)
C19 0.0254(10) 0.0341(10) 0.0286(10) 0.0012(8) 0.0043(8) 0.0024(8)
C20 0.0300(11) 0.0432(11) 0.0393(12) 0.0019(9) 0.0064(9) 0.0032(9)
C21 0.0265(11) 0.0358(10) 0.0398(12) -0.0006(9) 0.0073(9) 0.0010(8)
C22 0.0257(11) 0.0370(12) 0.0307(11) 0.0002(8) 0.0016(9) 0.0015(8)
C23 0.0243(10) 0.0331(9) 0.0274(10) 0.0028(8) 0.0042(8) 0.0020(7)
C24 0.0309(12) 0.0430(13) 0.0476(14) -0.0097(9) -0.0018(10) 0.0011(9)
C25 0.0292(11) 0.0294(10) 0.0214(10) 0.0031(7) 0.0048(8) 0.0020(7)
C26 0.0258(11) 0.0379(11) 0.0354(12) -0.0010(8) 0.0047(9) 0.0058(8)
C27 0.0374(16) 0.088(2) 0.076(2) -0.0199(16) 0.0011(15) -0.0014(13)
C28 0.0343(13) 0.0609(15) 0.0496(15) -0.0128(11) 0.0004(11) -0.0027(11)
C29 0.0317(13) 0.0516(14) 0.0441(14) -0.0098(10) 0.0031(11) -0.0034(9)
C30 0.0403(16) 0.096(2) 0.110(3) -0.010(2) -0.0257(18) 0.0014(16)
C31 0.0382(13) 0.0596(15) 0.0645(17) -0.0091(13) -0.0004(12) -0.0030(12)
C32 0.0333(16) 0.148(4) 0.109(3) -0.038(3) -0.0166(18) -0.0010(19)

loop_
_atom_type_symbol
_atom_type_description
_atom_type_scat_dispersion_real
_atom_type_scat_dispersion_imag
_atom_type_scat_source
C C 0.0033 0.0016 'International Tables Vol C Tables 4.2.6.8 and 6.1.1.4'
H H 0.0000 0.0000 'International Tables Vol C Tables 4.2.6.8 and 6.1.1.4'
N N 0.0061 0.0033 'International Tables Vol C Tables 4.2.6.8 and 6.1.1.4'
F F 0.0171 0.0103 'International Tables Vol C Tables 4.2.6.8 and 6.1.1.4'
S S 0.1246 0.1234 'International Tables Vol C Tables 4.2.6.8 and 6.1.1.4'

loop_
_geom_angle_atom_site_label_1
_geom_angle_atom_site_label_2
_geom_angle_atom_site_label_3
_geom_angle
C13 S1 C22 91.89(9)
C14 S2 C23 91.88(9)
C25 N2 C11 116.47(17)
C9 N1 C12 116.75(17)
C13 C7 C15 112.31(17)
C13 C7 C9 119.49(17)
C15 C7 C9 128.19(18)
C14 C8 C19 112.23(17)
C14 C8 C25 119.58(17)
C19 C8 C25 128.19(17)
N1 C9 C25 121.71(17)
N1 C9 C7 118.98(18)
C25 C9 C7 119.31(17)
C16 C10 F1 120.8(2)
C16 C10 C18 121.74(19)
F1 C10 C18 117.47(18)
N2 C11 C17 118.68(19)
N2 C11 C12 121.46(17)
C17 C11 C12 119.86(18)
N1 C12 C16 118.87(18)
N1 C12 C11 121.72(18)
C16 C12 C11 119.41(18)
C7 C13 C14 121.31(17)
C7 C13 S1 111.34(15)
C14 C13 S1 127.35(15)
C8 C14 C13 120.91(17)
C8 C14 S2 111.51(14)
C13 C14 S2 127.56(15)
C22 C15 C7 113.31(18)
C10 C16 C12 118.8(2)
C18 C17 C11 118.2(2)
F2 C18 C17 120.3(2)
F2 C18 C10 117.74(18)
C17 C18 C10 121.95(18)
C23 C19 C8 113.09(18)
C31 C20 C21 115.44(19)
C20 C21 C26 111.63(17)
C15 C22 C24 130.5(2)
C15 C22 S1 111.13(16)
C24 C22 S1 118.41(15)
C19 C23 C26 130.61(19)
C19 C23 S2 111.28(15)
C26 C23 S2 118.11(15)
C22 C24 C29 114.57(19)
N2 C25 C9 121.86(17)
N2 C25 C8 118.73(18)
C9 C25 C8 119.40(17)
C23 C26 C21 115.34(17)
C28 C27 C32 114.1(3)
C27 C28 C29 114.8(2)
C24 C29 C28 112.45(19)
C20 C31 C30 113.4(2)

loop_
_geom_bond_atom_site_label_1
_geom_bond_atom_site_label_2
_geom_bond_distance
S1 C13 1.7209(19)
S1 C22 1.740(2)
S2 C14 1.7149(18)
S2 C23 1.740(2)
F1 C10 1.349(2)
F2 C18 1.352(2)
N2 C25 1.337(2)
N2 C11 1.349(2)
N1 C9 1.332(3)
N1 C12 1.345(2)
C7 C13 1.382(3)
C7 C15 1.424(3)
C7 C9 1.443(3)
C8 C14 1.383(3)
C8 C19 1.427(3)
C8 C25 1.445(3)
C9 C25 1.434(3)
C10 C16 1.348(3)
C10 C18 1.405(3)
C11 C17 1.418(3)
C11 C12 1.429(3)
C12 C16 1.420(3)
C13 C14 1.421(3)
C15 C22 1.359(3)
C17 C18 1.356(3)
C19 C23 1.358(3)
C20 C31 1.501(3)
C20 C21 1.510(3)
C21 C26 1.522(3)
C22 C24 1.499(3)
C23 C26 1.497(3)
C24 C29 1.511(3)
C27 C28 1.505(4)
C27 C32 1.508(4)
C28 C29 1.514(3)
C30 C31 1.502(4)
